data_4109339
loop_
_publ_author_name
'Jiachang Gong'
'Shana J. Sturla'

_publ_section_title
;
 A Synthetic Nucleoside Probe that Discerns a DNA Adduct from Unmodified
 DNA
;
_journal_name_full 'Journal of the American Chemical Society'
_journal_page_first 4882
_journal_page_last 4883
_journal_paper_doi 10.1021/ja070688g
_journal_volume 129
_journal_year 2007
_chemical_absolute_configuration rm
_chemical_formula_moiety 'C16 H16 N2 O4'
_chemical_formula_sum 'C16 H16 N2 O4'
_chemical_formula_weight 300.31
_chemical_name_common 05167a
_chemical_name_systematic
; 

 ? 

;
_space_group_IT_number 19
_symmetry_cell_setting orthorhombic
_symmetry_space_group_name_Hall 'P 2ac 2ab'
_symmetry_space_group_name_H-M 'P 21 21 21'
_atom_sites_solution_hydrogens geom
_atom_sites_solution_primary direct
_atom_sites_solution_secondary difmap
_audit_creation_method SHELXL-97
_cell_angle_alpha 90.00
_cell_angle_beta 90.00
_cell_angle_gamma 90.00
_cell_formula_units_Z 4
_cell_length_a 6.5372(9)
_cell_length_b 8.6615(12)
_cell_length_c 23.493(3)
_cell_measurement_reflns_used 2558
_cell_measurement_temperature 173(2)
_cell_measurement_theta_max 27.44
_cell_measurement_theta_min 2.51
_cell_volume 1330.2(3)
_computing_cell_refinement 'Bruker SMART'
_computing_data_collection 'Bruker SMART'
_computing_data_reduction 'Bruker SAINT'
_computing_molecular_graphics 'Bruker SHELXTL'
_computing_publication_material 'Bruker SHELXTL'
_computing_structure_refinement 'Bruker SHELXTL'
_computing_structure_solution 'Bruker SHELXTL'
_diffrn_ambient_temperature 173(2)
_diffrn_measured_fraction_theta_full 0.994
_diffrn_measured_fraction_theta_max 0.994
_diffrn_measurement_device_type 'CCD area detector'
_diffrn_measurement_method 'phi and omega scans'
_diffrn_radiation_monochromator graphite
_diffrn_radiation_source 'sealed tube'
_diffrn_radiation_type MoK\a
_diffrn_radiation_wavelength 0.71073
_diffrn_reflns_av_R_equivalents 0.0523
_diffrn_reflns_av_sigmaI/netI 0.0271
_diffrn_reflns_limit_h_max 8
_diffrn_reflns_limit_h_min 0
_diffrn_reflns_limit_k_max 11
_diffrn_reflns_limit_k_min 0
_diffrn_reflns_limit_l_max 29
_diffrn_reflns_limit_l_min 0
_diffrn_reflns_number 15327
_diffrn_reflns_theta_full 27.49
_diffrn_reflns_theta_max 27.49
_diffrn_reflns_theta_min 1.73
_exptl_absorpt_coefficient_mu 0.109
_exptl_absorpt_correction_T_max 0.9732
_exptl_absorpt_correction_T_min 0.9525
_exptl_absorpt_correction_type multi-scan
_exptl_absorpt_process_details 'SADABS (Sheldrick, 2003)'
_exptl_crystal_colour Yellow
_exptl_crystal_density_diffrn 1.500
_exptl_crystal_description Block
_exptl_crystal_F_000 632
_exptl_crystal_size_max 0.45
_exptl_crystal_size_mid 0.25
_exptl_crystal_size_min 0.25
_refine_diff_density_max 0.365
_refine_diff_density_min -0.209
_refine_diff_density_rms 0.044
_refine_ls_abs_structure_details 'Flack H D (1983), Acta Cryst. A39, 876-881'
_refine_ls_abs_structure_Flack 0.4(13)
_refine_ls_extinction_method none
_refine_ls_goodness_of_fit_ref 1.099
_refine_ls_hydrogen_treatment riding
_refine_ls_matrix_type full
_refine_ls_number_parameters 201
_refine_ls_number_reflns 1779
_refine_ls_number_restraints 0
_refine_ls_restrained_S_all 1.099
_refine_ls_R_factor_all 0.0378
_refine_ls_R_factor_gt 0.0336
_refine_ls_shift/su_max 0.001
_refine_ls_shift/su_mean 0.000
_refine_ls_structure_factor_coef Fsqd
_refine_ls_weighting_details 'calc w=1/[\s^2^(Fo^2^)+(0.0600P)^2^+0.2259P] where P=(Fo^2^+2Fc^2^)/3'
_refine_ls_weighting_scheme calc
_refine_ls_wR_factor_gt 0.0924
_refine_ls_wR_factor_ref 0.0969
_reflns_number_gt 1638
_reflns_number_total 1779
_reflns_threshold_expression >2sigma(I)
_cod_data_source_file ja070688gsi20070125_013611.cif
_cod_data_source_block JA0686054
_cod_database_code 4109339

loop_
_symmetry_equiv_pos_as_xyz
'x, y, z'
'-x+1/2, -y, z+1/2'
'-x, y+1/2, -z+1/2'
'x+1/2, -y+1/2, -z'

loop_
_atom_site_label
_atom_site_type_symbol
_atom_site_fract_x
_atom_site_fract_y
_atom_site_fract_z
_atom_site_U_iso_or_equiv
_atom_site_adp_type
_atom_site_occupancy
_atom_site_symmetry_multiplicity
_atom_site_calc_flag
_atom_site_refinement_flags
O1 O 0.1500(2) 0.34415(15) 0.65181(5) 0.0248(3) Uani 1 1 d .
O2 O 0.2070(2) 0.44738(16) 0.76671(5) 0.0310(3) Uani 1 1 d .
H2A H 0.2250 0.5035 0.7380 0.047 Uiso 1 1 calc R
O3 O 0.4216(3) 0.03837(15) 0.67932(6) 0.0384(4) Uani 1 1 d .
H3A H 0.5340 0.0016 0.6901 0.058 Uiso 1 1 calc R
O4 O 0.3353(2) 0.62856(15) 0.68083(5) 0.0273(3) Uani 1 1 d .
N1 N 0.3564(2) 0.50446(16) 0.59458(6) 0.0201(3) Uani 1 1 d .
N2 N 0.3584(3) 0.77423(17) 0.60258(6) 0.0211(3) Uani 1 1 d .
H2B H 0.3617 0.8568 0.6244 0.025 Uiso 1 1 calc R
C1 C 0.1711(3) 0.2364(2) 0.69833(7) 0.0251(4) Uani 1 1 d .
H1A H 0.0877 0.1422 0.6902 0.030 Uiso 1 1 calc R
C2 C 0.3976(3) 0.1914(2) 0.70200(8) 0.0256(4) Uani 1 1 d .
H2C H 0.4468 0.1960 0.7423 0.031 Uiso 1 1 calc R
C3 C 0.5052(3) 0.3126(2) 0.66572(9) 0.0290(4) Uani 1 1 d .
H3B H 0.6284 0.2696 0.6470 0.035 Uiso 1 1 calc R
H3C H 0.5447 0.4036 0.6887 0.035 Uiso 1 1 calc R
C4 C 0.3405(3) 0.35377(19) 0.62213(7) 0.0220(4) Uani 1 1 d .
H4A H 0.3412 0.2728 0.5918 0.026 Uiso 1 1 calc R
C5 C 0.0885(3) 0.3152(2) 0.75110(9) 0.0328(5) Uani 1 1 d .
H5A H -0.0546 0.3475 0.7441 0.039 Uiso 1 1 calc R
H5B H 0.0881 0.2408 0.7831 0.039 Uiso 1 1 calc R
C6 C 0.3493(3) 0.6352(2) 0.62868(7) 0.0200(4) Uani 1 1 d .
C7 C 0.3658(3) 0.66436(19) 0.50917(7) 0.0187(3) Uani 1 1 d .
C8 C 0.3676(3) 0.5142(2) 0.53397(7) 0.0187(4) Uani 1 1 d .
C9 C 0.3831(3) 0.3876(2) 0.49883(7) 0.0263(4) Uani 1 1 d .
H9A H 0.3889 0.2869 0.5147 0.032 Uiso 1 1 calc R
C10 C 0.3902(4) 0.4073(2) 0.43916(8) 0.0276(4) Uani 1 1 d .
H10A H 0.4023 0.3186 0.4156 0.033 Uiso 1 1 calc R
C11 C 0.3802(3) 0.5491(2) 0.41434(7) 0.0252(4) Uani 1 1 d .
H11A H 0.3799 0.5584 0.3740 0.030 Uiso 1 1 calc R
C12 C 0.3702(3) 0.6825(2) 0.44902(7) 0.0208(4) Uani 1 1 d .
C13 C 0.3696(3) 0.8344(2) 0.42627(7) 0.0239(4) Uani 1 1 d .
H13A H 0.3699 0.8490 0.3862 0.029 Uiso 1 1 calc R
C14 C 0.3687(3) 0.9600(2) 0.46156(8) 0.0254(4) Uani 1 1 d .
H14A H 0.3691 1.0607 0.4455 0.030 Uiso 1 1 calc R
C15 C 0.3670(3) 0.9432(2) 0.52102(8) 0.0237(4) Uani 1 1 d .
H15A H 0.3686 1.0314 0.5451 0.028 Uiso 1 1 calc R
C16 C 0.3630(3) 0.7968(2) 0.54392(7) 0.0197(4) Uani 1 1 d .

loop_
_atom_site_aniso_label
_atom_site_aniso_U_11
_atom_site_aniso_U_22
_atom_site_aniso_U_33
_atom_site_aniso_U_23
_atom_site_aniso_U_13
_atom_site_aniso_U_12
O1 0.0250(6) 0.0267(7) 0.0228(6) 0.0062(5) -0.0017(5) -0.0032(6)
O2 0.0455(8) 0.0285(7) 0.0190(6) -0.0012(6) 0.0044(6) -0.0021(7)
O3 0.0587(11) 0.0206(7) 0.0358(8) -0.0070(6) -0.0159(8) 0.0090(7)
O4 0.0424(8) 0.0230(6) 0.0164(6) -0.0014(5) -0.0017(6) -0.0028(7)
N1 0.0288(8) 0.0164(6) 0.0151(7) 0.0009(5) -0.0006(6) -0.0004(7)
N2 0.0288(8) 0.0174(7) 0.0170(7) -0.0033(5) -0.0001(6) -0.0003(6)
C1 0.0343(10) 0.0220(8) 0.0190(8) 0.0025(7) -0.0016(7) -0.0071(8)
C2 0.0410(11) 0.0180(8) 0.0178(8) -0.0011(6) -0.0049(8) 0.0012(8)
C3 0.0263(9) 0.0275(9) 0.0332(10) 0.0060(8) 0.0013(8) 0.0047(8)
C4 0.0321(9) 0.0167(8) 0.0173(7) 0.0002(6) 0.0031(7) 0.0009(8)
C5 0.0397(11) 0.0340(10) 0.0248(9) 0.0009(8) 0.0072(8) -0.0063(10)
C6 0.0217(8) 0.0201(8) 0.0183(7) -0.0009(6) -0.0017(6) -0.0012(8)
C7 0.0191(8) 0.0193(8) 0.0177(8) 0.0010(6) -0.0005(6) -0.0003(7)
C8 0.0211(8) 0.0192(8) 0.0158(8) 0.0001(6) 0.0003(7) -0.0009(7)
C9 0.0427(11) 0.0181(8) 0.0181(8) 0.0007(7) 0.0009(8) -0.0026(8)
C10 0.0404(11) 0.0242(9) 0.0183(8) -0.0051(7) 0.0007(8) -0.0029(8)
C11 0.0308(9) 0.0304(9) 0.0144(7) -0.0014(7) -0.0009(7) -0.0020(9)
C12 0.0212(8) 0.0236(8) 0.0177(8) 0.0019(7) 0.0002(7) -0.0007(8)
C13 0.0275(9) 0.0277(9) 0.0164(8) 0.0049(7) 0.0008(7) 0.0000(8)
C14 0.0302(9) 0.0194(8) 0.0265(9) 0.0059(7) 0.0020(8) 0.0010(8)
C15 0.0302(10) 0.0171(7) 0.0237(8) -0.0007(7) 0.0007(8) 0.0000(8)
C16 0.0188(8) 0.0207(8) 0.0197(8) 0.0000(7) -0.0001(7) -0.0006(7)

loop_
_atom_type_symbol
_atom_type_description
_atom_type_scat_dispersion_real
_atom_type_scat_dispersion_imag
_atom_type_scat_source
C C 0.0033 0.0016 'International Tables Vol C Tables 4.2.6.8 and 6.1.1.4'
H H 0.0000 0.0000 'International Tables Vol C Tables 4.2.6.8 and 6.1.1.4'
N N 0.0061 0.0033 'International Tables Vol C Tables 4.2.6.8 and 6.1.1.4'
O O 0.0106 0.0060 'International Tables Vol C Tables 4.2.6.8 and 6.1.1.4'

loop_
_geom_angle_atom_site_label_1
_geom_angle_atom_site_label_2
_geom_angle_atom_site_label_3
_geom_angle
C4 O1 C1 108.88(13)
C5 O2 H2A 109.5
C2 O3 H3A 109.5
C6 N1 C8 121.93(14)
C6 N1 C4 118.10(13)
C8 N1 C4 119.89(14)
C6 N2 C16 125.07(14)
C6 N2 H2B 117.5
C16 N2 H2B 117.5
O1 C1 C5 107.09(15)
O1 C1 C2 107.41(15)
C5 C1 C2 114.38(17)
O1 C1 H1A 109.3
C5 C1 H1A 109.3
C2 C1 H1A 109.3
O3 C2 C3 112.21(16)
O3 C2 C1 108.58(16)
C3 C2 C1 103.81(15)
O3 C2 H2C 110.7
C3 C2 H2C 110.7
C1 C2 H2C 110.7
C2 C3 C4 102.16(16)
C2 C3 H3B 111.3
C4 C3 H3B 111.3
C2 C3 H3C 111.3
C4 C3 H3C 111.3
H3B C3 H3C 109.2
O1 C4 N1 109.28(14)
O1 C4 C3 105.85(14)
N1 C4 C3 117.09(16)
O1 C4 H4A 108.1
N1 C4 H4A 108.1
C3 C4 H4A 108.1
O2 C5 C1 112.18(16)
O2 C5 H5A 109.2
C1 C5 H5A 109.2
O2 C5 H5B 109.2
C1 C5 H5B 109.2
H5A C5 H5B 107.9
O4 C6 N2 119.75(16)
O4 C6 N1 122.65(16)
N2 C6 N1 117.60(14)
C16 C7 C12 119.11(16)
C16 C7 C8 120.41(15)
C12 C7 C8 120.47(15)
C9 C8 C7 118.83(15)
C9 C8 N1 123.68(15)
C7 C8 N1 117.48(15)
C8 C9 C10 120.10(16)
C8 C9 H9A 119.9
C10 C9 H9A 119.9
C11 C10 C9 122.17(17)
C11 C10 H10A 118.9
C9 C10 H10A 118.9
C10 C11 C12 119.48(16)
C10 C11 H11A 120.3
C12 C11 H11A 120.3
C11 C12 C13 122.68(16)
C11 C12 C7 118.87(16)
C13 C12 C7 118.44(16)
C14 C13 C12 120.58(16)
C14 C13 H13A 119.7
C12 C13 H13A 119.7
C13 C14 C15 121.35(16)
C13 C14 H14A 119.3
C15 C14 H14A 119.3
C16 C15 C14 118.96(16)
C16 C15 H15A 120.5
C14 C15 H15A 120.5
C15 C16 N2 121.07(16)
C15 C16 C7 121.54(16)
N2 C16 C7 117.38(15)

loop_
_geom_bond_atom_site_label_1
_geom_bond_atom_site_label_2
_geom_bond_distance
O1 C4 1.429(2)
O1 C1 1.444(2)
O2 C5 1.430(2)
O2 H2A 0.8400
O3 C2 1.437(2)
O3 H3A 0.8400
O4 C6 1.230(2)
N1 C6 1.388(2)
N1 C8 1.428(2)
N1 C4 1.460(2)
N2 C6 1.353(2)
N2 C16 1.392(2)
N2 H2B 0.8800
C1 C5 1.515(3)
C1 C2 1.534(3)
C1 H1A 1.0000
C2 C3 1.524(3)
C2 H2C 1.0000
C3 C4 1.528(3)
C3 H3B 0.9900
C3 H3C 0.9900
C4 H4A 1.0000
C5 H5A 0.9900
C5 H5B 0.9900
C7 C16 1.408(2)
C7 C12 1.422(2)
C7 C8 1.425(2)
C8 C9 1.376(2)
C9 C10 1.413(2)
C9 H9A 0.9500
C10 C11 1.361(3)
C10 H10A 0.9500
C11 C12 1.415(2)
C11 H11A 0.9500
C12 C13 1.420(2)
C13 C14 1.368(3)
C13 H13A 0.9500
C14 C15 1.405(2)
C14 H14A 0.9500
C15 C16 1.378(2)
C15 H15A 0.9500

loop_
_geom_hbond_atom_site_label_D
_geom_hbond_atom_site_label_H
_geom_hbond_atom_site_label_A
_geom_hbond_distance_DH
_geom_hbond_distance_HA
_geom_hbond_distance_DA
_geom_hbond_angle_DHA
_geom_hbond_site_symmetry_A
O2 H2A O4 0.84 1.87 2.6904(19) 165.1 .
O3 H3A O2 0.84 2.03 2.850(2) 165.5 3_646
N2 H2B O3 0.88 2.07 2.942(2) 169.8 1_565

loop_
_geom_torsion_atom_site_label_1
_geom_torsion_atom_site_label_2
_geom_torsion_atom_site_label_3
_geom_torsion_atom_site_label_4
_geom_torsion
C4 O1 C1 C5 130.59(16)
C4 O1 C1 C2 7.29(18)
O1 C1 C2 O3 -104.78(15)
C5 C1 C2 O3 136.51(16)
O1 C1 C2 C3 14.77(19)
C5 C1 C2 C3 -103.94(17)
O3 C2 C3 C4 87.71(19)
C1 C2 C3 C4 -29.34(18)
C1 O1 C4 N1 -153.52(14)
C1 O1 C4 C3 -26.60(17)
C6 N1 C4 O1 59.8(2)
C8 N1 C4 O1 -116.89(16)
C6 N1 C4 C3 -60.4(2)
C8 N1 C4 C3 122.85(18)
C2 C3 C4 O1 34.81(18)
C2 C3 C4 N1 156.86(15)
O1 C1 C5 O2 -64.4(2)
C2 C1 C5 O2 54.5(2)
C16 N2 C6 O4 -176.29(17)
C16 N2 C6 N1 3.7(3)
C8 N1 C6 O4 178.47(17)
C4 N1 C6 O4 1.8(3)
C8 N1 C6 N2 -1.6(3)
C4 N1 C6 N2 -178.20(17)
C16 C7 C8 C9 -176.04(19)
C12 C7 C8 C9 2.9(3)
C16 C7 C8 N1 3.0(2)
C12 C7 C8 N1 -178.06(16)
C6 N1 C8 C9 177.33(18)
C4 N1 C8 C9 -6.1(3)
C6 N1 C8 C7 -1.7(3)
C4 N1 C8 C7 174.90(16)
C7 C8 C9 C10 -2.0(3)
N1 C8 C9 C10 178.99(18)
C8 C9 C10 C11 -0.7(4)
C9 C10 C11 C12 2.5(3)
C10 C11 C12 C13 176.8(2)
C10 C11 C12 C7 -1.6(3)
C16 C7 C12 C11 177.83(17)
C8 C7 C12 C11 -1.1(3)
C16 C7 C12 C13 -0.6(3)
C8 C7 C12 C13 -179.56(17)
C11 C12 C13 C14 -177.2(2)
C7 C12 C13 C14 1.2(3)
C12 C13 C14 C15 -0.4(3)
C13 C14 C15 C16 -1.0(3)
C14 C15 C16 N2 -179.11(17)
C14 C15 C16 C7 1.6(3)
C6 N2 C16 C15 178.31(18)
C6 N2 C16 C7 -2.4(3)
C12 C7 C16 C15 -0.8(3)
C8 C7 C16 C15 178.13(19)
C12 C7 C16 N2 179.91(16)
C8 C7 C16 N2 -1.1(3)
